data_4509911
loop_
_publ_author_name
'Fern\'andez de Luis, Roberto'
'Orive, Joseba'
'Larrea, Edurne S.'
'Urtiaga, M. Karmele'
'Arriortua, Mar\'ia I.'

_publ_section_title
;
 Reversible Solid-State Transformation in {Ni2(H2O)2(Bpa)2}(V6O17) Proved
 by Synchrotron Radiation: Color and Magnetic Properties Change
;
_journal_issue 2
_journal_name_full 'Crystal Growth &amp; Design'
_journal_page_first 658
_journal_paper_doi 10.1021/cg401540s
_journal_volume 14
_journal_year 2014
_chemical_formula_sum 'C24 H24 N4 Ni2 O17 V6'
_chemical_formula_weight 1063.5
_chemical_name_systematic ' ?'
_space_group_IT_number 13
_symmetry_cell_setting monoclinic
_symmetry_Int_Tables_number 13
_symmetry_space_group_name_Hall '-P 2yc'
_symmetry_space_group_name_H-M 'P 1 2/c 1'
_cell_angle_alpha 90
_cell_angle_beta 134.35(2)
_cell_angle_gamma 90
_cell_formula_units_Z 4
_cell_length_a 19.056(9)
_cell_length_b 9.7904(15)
_cell_length_c 26.613(7)
_cell_measurement_temperature 453
_cell_volume 3550(2)
_diffrn_ambient_temperature 453
_diffrn_radiation_type synchrotron
_diffrn_radiation_wavelength 0.82548
_exptl_absorpt_coefficient_mu 3.94
_exptl_crystal_colour green
_exptl_crystal_density_diffrn 1.990
_exptl_crystal_F_000 2104
_pd_instr_location ' ?'
_pd_meas_2theta_range_max 43.000
_pd_meas_2theta_range_min 3.002
_pd_meas_number_of_points 4001
_pd_proc_2theta_range_max 43
_pd_proc_2theta_range_min 3.002
_pd_proc_ls_background_function 'Manual background'
_pd_proc_ls_pref_orient_corr none
_pd_proc_ls_profile_function Gaussian
_pd_proc_ls_prof_R_factor 0.0658
_pd_proc_ls_prof_wR_expected 0.1782
_pd_proc_ls_prof_wR_factor 0.0903
_refine_ls_goodness_of_fit_all 0.51
_refine_ls_hydrogen_treatment mixed
_refine_ls_number_constraints 0
_refine_ls_number_parameters 119
_refine_ls_number_restraints 106
_refine_ls_R_factor_all 13.92
_refine_ls_shift/su_max 0.0664
_refine_ls_shift/su_mean 0.0035
_refine_ls_weighting_scheme sigma
_cod_data_source_file cg401540s_si_004.cif
_cod_data_source_block NiBpaHT
_cod_database_code 4509911

loop_
_symmetry_equiv_pos_site_id
_symmetry_equiv_pos_as_xyz
1 x,y,z
2 -x,y,-z+1/2
3 -x,-y,-z
4 x,-y,z+1/2

loop_
_atom_site_label
_atom_site_type_symbol
_atom_site_fract_x
_atom_site_fract_y
_atom_site_fract_z
_atom_site_adp_type
_atom_site_U_iso_or_equiv
_atom_site_symmetry_multiplicity
_atom_site_occupancy
_atom_site_calc_flag
Ni1 Ni 0.198(3) -0.501(9) -0.4225(15) Uiso 0.0765 4 1 d
Ni2 Ni 0.308(3) -1.000(8) -0.1143(17) Uiso 0.0765 4 1 d
C6 C 0.21211(16) -0.49027(9) -0.67783(13) Uiso 0.0995 4 1 d
C7 C 0.11821(15) -0.53771(16) -0.69363(14) Uiso 0.0995 4 1 d
C19 C 0.30012(13) -0.96791(15) -0.37714(5) Uiso 0.0995 4 1 d
C18 C 0.37891(10) -1.0597(2) -0.30960(4) Uiso 0.0995 4 1 d
V1 V 0.100(3) -0.997(14) -0.241(2) Uiso 0.0765 4 1 d
O2 O 0.167(8) -0.861(12) -0.196(6) Uiso 0.0995 4 1 d
O3 O 0.188(7) -1.108(11) -0.185(6) Uiso 0.0995 4 1 d
O4 O 0 -1.00(4) -0.25 Uiso 0.0995 2 1 d
V2 V 0.060(3) -0.997(12) -0.390(2) Uiso 0.0765 4 1 d
O5 O 0.060(6) -1.00(2) -0.327(3) Uiso 0.0995 4 1 d
O6 O 0.174(4) -0.99(2) -0.350(5) Uiso 0.0995 4 1 d
O7 O 0.014(12) -0.850(19) -0.439(10) Uiso 0.0995 4 1 d
V3 V -0.002(7) -0.739(4) -0.502(6) Uiso 0.0765 4 1 d
O8 O -0.010(12) -0.849(19) -0.558(10) Uiso 0.0995 4 1 d
O9 O 0.088(14) -0.638(17) -0.467(11) Uiso 0.0995 4 1 d
O10 O 0.102(14) -0.351(17) -0.460(11) Uiso 0.0995 4 1 d
V4 V 0.401(2) -0.517(11) -0.3403(12) Uiso 0.0765 4 1 d
O11 O 0.319(6) -0.392(8) -0.370(8) Uiso 0.0995 4 1 d
O12 O 0.333(8) -0.653(8) -0.363(10) Uiso 0.0995 4 1 d
O13 O 0.5 -0.51(3) -0.25 Uiso 0.0995 2 1 d
V5 V 0.481(3) -0.505(12) -0.426(2) Uiso 0.0765 4 1 d
O14 O 0.437(6) -0.506(19) -0.388(4) Uiso 0.0995 4 1 d
O15 O 0.456(9) -0.658(17) -0.470(8) Uiso 0.0995 4 1 d
O16 O 0.598(3) -0.51(2) -0.365(4) Uiso 0.0995 4 1 d
V6 V 0.492(6) -0.247(5) -0.507(5) Uiso 0.0765 4 1 d
O17 O 0.459(9) -0.350(17) -0.474(7) Uiso 0.0995 4 1 d
O18 O 0.594(10) -0.155(11) -0.439(8) Uiso 0.0995 4 1 d
O19 O 0.400(10) -0.160(10) -0.565(9) Uiso 0.0995 4 1 d
H1c6 H 0.228935 -0.398323 -0.660299 Uiso 0.1193 4 1 d
H2c6 H 0.267736 -0.544426 -0.640331 Uiso 0.1193 4 1 d
H1c7 H 0.061583 -0.48829 -0.733387 Uiso 0.1193 4 1 d
H2c7 H 0.111919 -0.635229 -0.698718 Uiso 0.1193 4 1 d
H1c19 H 0.235821 -0.988406 -0.396654 Uiso 0.1193 4 1 d
H2c19 H 0.310414 -0.873738 -0.363422 Uiso 0.1193 4 1 d
H1c18 H 0.36212 -1.154349 -0.321985 Uiso 0.1193 4 1 d
H2c18 H 0.442413 -1.045082 -0.292479 Uiso 0.1193 4 1 d
N1a N 0.1894(9) -0.502(3) -0.8493(6) Uiso 0.0995 4 1 d
C1a C 0.1781(9) -0.387(3) -0.8287(6) Uiso 0.0995 4 1 d
C2a C 0.1824(9) -0.385(3) -0.7746(6) Uiso 0.0995 4 1 d
C3a C 0.1981(9) -0.499(3) -0.7410(6) Uiso 0.0995 4 1 d
C4a C 0.2095(9) -0.614(3) -0.7616(6) Uiso 0.0995 4 1 d
C5a C 0.2051(9) -0.616(3) -0.8157(6) Uiso 0.0995 4 1 d
H1c1a H 0.1667(9) -0.303(3) -0.8520(6) Uiso 0.1193 4 1 d
H1c2a H 0.1738(9) -0.301(3) -0.7612(6) Uiso 0.1193 4 1 d
H1c4a H 0.2210(9) -0.698(3) -0.7382(6) Uiso 0.1193 4 1 d
H1c5a H 0.2137(9) -0.700(3) -0.8291(6) Uiso 0.1193 4 1 d
N2a N 0.180(3) -0.499(3) -0.5075(14) Uiso 0.0995 4 1 d
C8a C 0.158(3) -0.623(3) -0.5424(14) Uiso 0.0995 4 1 d
C9a C 0.138(3) -0.622(3) -0.6030(14) Uiso 0.0995 4 1 d
C10a C 0.141(3) -0.497(3) -0.6289(14) Uiso 0.0995 4 1 d
C11a C 0.164(3) -0.373(3) -0.5940(14) Uiso 0.0995 4 1 d
C12a C 0.183(3) -0.374(3) -0.5333(14) Uiso 0.0995 4 1 d
H1c8a H 0.156(3) -0.707(3) -0.5246(14) Uiso 0.1193 4 1 d
H1c9a H 0.123(3) -0.706(3) -0.6278(14) Uiso 0.1193 4 1 d
H1c11a H 0.166(3) -0.289(3) -0.6119(14) Uiso 0.1193 4 1 d
H1c12a H 0.199(3) -0.290(3) -0.5084(14) Uiso 0.1193 4 1 d
N3a N 0.3019(19) -0.989(7) -0.5375(11) Uiso 0.0995 4 1 d
C13a C 0.2231(19) -1.026(7) -0.5511(11) Uiso 0.0995 4 1 d
C14a C 0.2226(19) -1.024(7) -0.4992(11) Uiso 0.0995 4 1 d
C15a C 0.3008(19) -0.984(7) -0.4338(11) Uiso 0.0995 4 1 d
C16a C 0.3797(19) -0.947(7) -0.4202(11) Uiso 0.0995 4 1 d
C17a C 0.3803(19) -0.949(7) -0.4720(11) Uiso 0.0995 4 1 d
H1c13a H 0.1654(19) -1.056(7) -0.5976(11) Uiso 0.1193 4 1 d
H1c14a H 0.1644(19) -1.052(7) -0.5108(11) Uiso 0.1193 4 1 d
H1c16a H 0.4374(19) -0.917(7) -0.3736(11) Uiso 0.1193 4 1 d
H1c17a H 0.4385(19) -0.921(7) -0.4604(11) Uiso 0.1193 4 1 d
N4a N 0.352(3) -0.997(3) -0.1655(18) Uiso 0.0995 4 1 d
C20a C 0.323(3) -0.888(3) -0.2122(18) Uiso 0.0995 4 1 d
C21a C 0.338(3) -0.902(3) -0.2558(18) Uiso 0.0995 4 1 d
C22a C 0.382(3) -1.025(3) -0.2528(18) Uiso 0.0995 4 1 d
C23a C 0.411(3) -1.134(3) -0.2061(18) Uiso 0.0995 4 1 d
C24a C 0.396(3) -1.120(3) -0.1624(18) Uiso 0.0995 4 1 d
H1c20a H 0.294(3) -0.807(3) -0.2134(18) Uiso 0.1193 4 1 d
H1c21a H 0.320(3) -0.830(3) -0.2878(18) Uiso 0.1193 4 1 d
H1c23a H 0.441(3) -1.215(3) -0.2050(18) Uiso 0.1193 4 1 d
H1c24a H 0.415(3) -1.192(3) -0.1303(18) Uiso 0.1193 4 1 d

loop_
_atom_type_symbol
_atom_type_scat_dispersion_real
_atom_type_scat_dispersion_imag
_atom_type_scat_source
C 0.0051 0.0024 'International Tables Vol C tables 4.2.6.8 and 6.1.1.1'
H 0.0000 0.0000 'International Tables Vol C tables 4.2.6.8 and 6.1.1.1'
N 0.0095 0.0048 'International Tables Vol C tables 4.2.6.8 and 6.1.1.1'
Ni 0.2995 1.4572 'International Tables Vol C tables 4.2.6.8 and 6.1.1.1'
O 0.0160 0.0087 'International Tables Vol C tables 4.2.6.8 and 6.1.1.1'
V 0.3442 0.7080 'International Tables Vol C tables 4.2.6.8 and 6.1.1.1'

loop_
_geom_angle_atom_site_label_1
_geom_angle_atom_site_label_2
_geom_angle_atom_site_label_3
_geom_angle_site_symmetry_1
_geom_angle_site_symmetry_3
_geom_angle
O9 Ni1 O10 . . 89(8)
O9 Ni1 V4 . . 136(7)
O9 Ni1 O11 . . 171(6)
O9 Ni1 O12 . . 100(7)
O9 Ni1 N1a . 4_545 80(10)
O9 Ni1 N2a . . 93(9)
O10 Ni1 V4 . . 136(7)
O10 Ni1 O11 . . 99(7)
O10 Ni1 O12 . . 170(6)
O10 Ni1 N1a . 4_545 79(10)
O10 Ni1 N2a . . 93(10)
V4 Ni1 O11 . . 36(4)
V4 Ni1 O12 . . 36(4)
V4 Ni1 N1a . 4_545 103.9(13)
V4 Ni1 N2a . . 87(3)
O11 Ni1 O12 . . 72(4)
O11 Ni1 N1a . 4_545 98(7)
O11 Ni1 N2a . . 90(7)
O12 Ni1 N1a . 4_545 98(7)
O12 Ni1 N2a . . 91(7)
N1a Ni1 N2a 4_545 . 170(3)
V1 Ni2 O2 . . 34(4)
V1 Ni2 O3 . . 33(4)
V1 Ni2 O18 . 2_644 132(5)
V1 Ni2 O19 . 4_545 128(5)
V1 Ni2 N3a . 4_535 100(2)
V1 Ni2 N4a . . 95(2)
O2 Ni2 O3 . . 68(4)
O2 Ni2 O18 . 2_644 166(5)
O2 Ni2 O19 . 4_545 94(5)
O2 Ni2 N3a . 4_535 97(6)
O2 Ni2 N4a . . 96(6)
O3 Ni2 O18 . 2_644 99(6)
O3 Ni2 O19 . 4_545 161(5)
O3 Ni2 N3a . 4_535 95(6)
O3 Ni2 N4a . . 97(6)
O18 Ni2 O19 2_644 4_545 100(5)
O18 Ni2 N3a 2_644 4_535 86(8)
O18 Ni2 N4a 2_644 . 82(8)
O19 Ni2 N3a 4_545 4_535 91(8)
O19 Ni2 N4a 4_545 . 82(9)
N3a Ni2 N4a 4_535 . 165(2)
C7 C6 H1c6 . . 109.5(3)
C7 C6 H2c6 . . 109.5(3)
C7 C6 C3a . . 113.4(6)
H1c6 C6 H2c6 . . 105.18(18)
H1c6 C6 C3a . . 109.5(11)
H2c6 C6 C3a . . 109.5(8)
C6 C7 H1c7 . . 109.5(3)
C6 C7 H2c7 . . 109.5(3)
C6 C7 C10a . . 104(2)
H1c7 C7 H2c7 . . 114.36(18)
H1c7 C7 C10a . . 109.5(15)
H2c7 C7 C10a . . 109.5(13)
C18 C19 H1c19 . . 109.47(17)
C18 C19 H2c19 . . 109.47(10)
C18 C19 C15a . . 114.0(18)
H1c19 C19 H2c19 . . 104.5(2)
H1c19 C19 C15a . . 109.5(12)
H2c19 C19 C15a . . 109(2)
C19 C18 H1c18 . . 109.47(9)
C19 C18 H2c18 . . 109.47(18)
C19 C18 C22a . . 110.6(11)
H1c18 C18 H2c18 . . 108.31(19)
H1c18 C18 C22a . . 109.5(12)
H2c18 C18 C22a . . 109.5(17)
Ni2 V1 O2 . . 55(4)
Ni2 V1 O3 . . 41(4)
Ni2 V1 O4 . . 129(3)
Ni2 V1 O5 . . 119(4)
O2 V1 O3 . . 96(5)
O2 V1 O4 . . 111(14)
O2 V1 O5 . . 110(10)
O3 V1 O4 . . 114(13)
O3 V1 O5 . . 113(10)
O4 V1 O5 . . 111(4)
Ni2 O2 V1 . . 90(6)
Ni2 O3 V1 . . 106(7)
V1 O4 V1 . 2_554 180(30)
O5 V2 O6 . . 106(5)
O5 V2 O7 . . 113(13)
O5 V2 O8 . 3_534 113(13)
O6 V2 O7 . . 103(12)
O6 V2 O8 . 3_534 107(12)
O7 V2 O8 . 3_534 114(9)
V1 O5 V2 . . 163(6)
V2 O7 V3 . . 148(18)
O7 V3 O8 . . 106(10)
O7 V3 O9 . . 114(11)
O7 V3 O10 . 3_544 105(16)
O8 V3 O9 . . 107(17)
O8 V3 O10 . 3_544 115(11)
O9 V3 O10 . 3_544 109(10)
V2 O8 V3 3_534 . 148(18)
Ni1 O9 V3 . . 177(17)
Ni1 O10 V3 . 3_544 165(13)
Ni1 V4 O11 . . 43(3)
Ni1 V4 O12 . . 57(4)
Ni1 V4 O13 . . 130(3)
Ni1 V4 O14 . . 116(3)
O11 V4 O12 . . 100(6)
O11 V4 O13 . . 111(10)
O11 V4 O14 . . 108(10)
O12 V4 O13 . . 112(11)
O12 V4 O14 . . 112(11)
O13 V4 O14 . . 113(3)
Ni1 O11 V4 . . 100(5)
Ni1 O12 V4 . . 87(5)
V4 O13 V4 . 2_654 176(20)
O14 V5 O15 . . 112(11)
O14 V5 O16 . . 108(5)
O14 V5 O17 . . 117(11)
O15 V5 O16 . . 102(9)
O15 V5 O17 . . 115(9)
O16 V5 O17 . . 101(9)
V4 O14 V5 . . 174(8)
V5 O15 V6 . 3_644 137(11)
O15 V6 O17 3_644 . 112(9)
O15 V6 O18 3_644 . 98(10)
O15 V6 O19 3_644 . 118(13)
O17 V6 O18 . . 108(11)
O17 V6 O19 . . 105(12)
O18 V6 O19 . . 115(6)
V5 O17 V6 . . 149(12)
Ni2 O18 V6 2_664 . 160(10)
Ni2 O19 V6 4_544 . 161(9)
Ni1 N1a C1a 4_544 . 121(3)
Ni1 N1a C5a 4_544 . 121(3)
C1a N1a C5a . . 117(2)
N1a C1a C2a . . 122(2)
N1a C1a H1c1a . . 119(2)
C2a C1a H1c1a . . 119(3)
C1a C2a C3a . . 121(2)
C1a C2a H1c2a . . 120(3)
C3a C2a H1c2a . . 120(2)
C6 C3a C2a . . 119(2)
C6 C3a C4a . . 123.5(19)
C2a C3a C4a . . 117(2)
C3a C4a C5a . . 122(2)
C3a C4a H1c4a . . 119(2)
C5a C4a H1c4a . . 119(3)
N1a C5a C4a . . 121(2)
N1a C5a H1c5a . . 119(2)
C4a C5a H1c5a . . 119(3)
Ni1 N2a C8a . . 118(4)
Ni1 N2a C12a . . 121(4)
C8a N2a C12a . . 121(4)
N2a C8a C9a . . 118(4)
N2a C8a H1c8a . . 121(5)
C9a C8a H1c8a . . 121(4)
C8a C9a C10a . . 120(3)
C8a C9a H1c9a . . 120(5)
C10a C9a H1c9a . . 120(5)
C7 C10a C9a . . 104(3)
C7 C10a C11a . . 134(4)
C9a C10a C11a . . 121(4)
C10a C11a C12a . . 118(4)
C10a C11a H1c11a . . 121(5)
C12a C11a H1c11a . . 121(4)
N2a C12a C11a . . 120(3)
N2a C12a H1c12a . . 120(5)
C11a C12a H1c12a . . 120(5)
Ni2 N3a C13a 4_534 . 122(2)
Ni2 N3a C17a 4_534 . 121(3)
C13a N3a C17a . . 117(4)
N3a C13a C14a . . 121(3)
N3a C13a H1c13a . . 119(5)
C14a C13a H1c13a . . 119(5)
C13a C14a C15a . . 122(4)
C13a C14a H1c14a . . 119(3)
C15a C14a H1c14a . . 119(4)
C19 C15a C14a . . 123(3)
C19 C15a C16a . . 120(2)
C14a C15a C16a . . 117(4)
C15a C16a C17a . . 121(3)
C15a C16a H1c16a . . 119(5)
C17a C16a H1c16a . . 119(5)
N3a C17a C16a . . 122(4)
N3a C17a H1c17a . . 119(4)
C16a C17a H1c17a . . 119(3)
Ni2 N4a C20a . . 120(4)
Ni2 N4a C24a . . 117(4)
C20a N4a C24a . . 122(6)
N4a C20a C21a . . 118(4)
N4a C20a H1c20a . . 121(7)
C21a C20a H1c20a . . 121(5)
C20a C21a C22a . . 119(4)
C20a C21a H1c21a . . 120(5)
C22a C21a H1c21a . . 120(7)
C18 C22a C21a . . 121(3)
C18 C22a C23a . . 115(3)
C21a C22a C23a . . 122(6)
C22a C23a C24a . . 118(4)
C22a C23a H1c23a . . 121(7)
C24a C23a H1c23a . . 121(5)
N4a C24a C23a . . 119(4)
N4a C24a H1c24a . . 120(7)
C23a C24a H1c24a . . 120(5)

loop_
_geom_bond_atom_site_label_1
_geom_bond_atom_site_label_2
_geom_bond_site_symmetry_2
_geom_bond_distance
Ni1 O9 . 2.0(2)
Ni1 O10 . 2.0(2)
Ni1 V4 . 2.81(6)
Ni1 O11 . 1.96(11)
Ni1 O12 . 2.37(12)
Ni1 N1a 4_545 2.07(6)
Ni1 N2a . 2.04(7)
Ni2 V1 . 2.89(4)
Ni2 O2 . 2.38(12)
Ni2 O3 . 1.97(10)
Ni2 O18 2_644 2.03(13)
Ni2 O19 4_545 2.00(13)
Ni2 N3a 4_535 2.13(7)
Ni2 N4a . 2.05(9)
C6 C7 . 1.594(5)
C6 H1c6 . 0.9600(13)
C6 H2c6 . 0.960(2)
C6 C3a . 1.51(2)
C7 H1c7 . 0.960(2)
C7 H2c7 . 0.9600(16)
C7 C10a . 1.50(5)
C19 C18 . 1.587(3)
C19 H1c19 . 0.960(3)
C19 H2c19 . 0.9600(15)
C19 C15a . 1.52(4)
C18 H1c18 . 0.9600(19)
C18 H2c18 . 0.960(2)
C18 C22a . 1.50(6)
V1 O2 . 1.64(15)
V1 O3 . 1.65(13)
V1 O4 . 1.75(6)
V1 O5 . 1.84(11)
V2 O5 . 1.69(13)
V2 O6 . 1.61(9)
V2 O7 . 1.7(2)
V2 O8 3_534 1.8(2)
O7 V3 . 1.8(3)
V3 O8 . 1.8(3)
V3 O9 . 1.6(2)
V3 O10 3_544 1.7(2)
V4 O11 . 1.69(13)
V4 O12 . 1.65(14)
V4 O13 . 1.73(3)
V4 O14 . 1.83(15)
V5 O14 . 1.71(16)
V5 O15 . 1.7(2)
V5 O16 . 1.60(6)
V5 O17 . 1.8(2)
O15 V6 3_644 1.8(3)
V6 O17 . 1.7(2)
V6 O18 . 1.72(13)
V6 O19 . 1.55(13)
N1a C1a . 1.33(4)
N1a C5a . 1.32(4)
C1a C2a . 1.38(3)
C1a H1c1a . 0.96(4)
C2a C3a . 1.32(4)
C2a H1c2a . 0.96(4)
C3a C4a . 1.33(4)
C4a C5a . 1.38(3)
C4a H1c4a . 0.96(4)
C5a H1c5a . 0.96(4)
N2a C8a . 1.40(4)
N2a C12a . 1.43(6)
C8a C9a . 1.38(7)
C8a H1c8a . 0.96(6)
C9a C10a . 1.43(5)
C9a H1c9a . 0.96(5)
C10a C11a . 1.40(4)
C11a C12a . 1.38(7)
C11a H1c11a . 0.96(6)
C12a H1c12a . 0.96(5)
N3a C13a . 1.33(6)
N3a C17a . 1.33(4)
C13a C14a . 1.39(6)
C13a H1c13a . 0.96(4)
C14a C15a . 1.33(4)
C14a H1c14a . 0.96(6)
C15a C16a . 1.33(6)
C16a C17a . 1.39(6)
C16a H1c16a . 0.96(4)
C17a H1c17a . 0.96(6)
N4a C20a . 1.42(5)
N4a C24a . 1.43(6)
C20a C21a . 1.38(9)
C20a H1c20a . 0.96(6)
C21a C22a . 1.44(6)
C21a H1c21a . 0.96(5)
C22a C23a . 1.43(5)
C23a C24a . 1.38(9)
C23a H1c23a . 0.96(6)
C24a H1c24a . 0.96(5)

loop_
_geom_hbond_atom_site_label_D
_geom_hbond_atom_site_label_H
_geom_hbond_atom_site_label_A
_geom_hbond_site_symmetry_A
_geom_hbond_distance_DH
_geom_hbond_distance_HA
_geom_hbond_distance_DA
_geom_hbond_angle_DHA
C19 H1c19 O6 . 0.960(3) 2.24(13) 2.97(12) 132(2)
C19 H2c19 O12 . 0.9600(15) 2.20(9) 3.11(8) 159(7)
C18 H2c18 C18 2_654 0.960(2) 2.462(5) 3.300(7) 145.80(9)
C1a H1c1a O9 4_544 0.96(4) 2.3(3) 2.8(3) 106(5)
C2a H1c2a O2 4_544 0.96(4) 2.41(17) 3.33(17) 160(4)
C17a H1c17a O18 3_644 0.96(6) 2.4(2) 2.9(2) 113(4)
C20a H1c20a C2a 4_545 0.96(6) 2.42(4) 3.30(4) 152(4)
C24a H1c24a O18 2_644 0.96(5) 2.0(3) 2.6(2) 118(6)
